data_7009539
loop_
_publ_author_name
'Connelly, Neil G.'
'Hicks, Owen M.'
'Lewis, Gareth R.'
'Orpen, A. Guy'
'Wood, Andrew J.'

_publ_section_title
;
 Coordination chemistry of a bulky redox-active cyanomanganese carbonyl
 ligand: N-bound tetrahedral complexes of 3d metals
;
_journal_issue 10
_journal_name_full 'Journal of the Chemical Society, Dalton Transactions'
_journal_page_first 1637
_journal_paper_doi 10.1039/b001782p
_journal_year 2000
_chemical_formula_sum 'C104 H88 Cl2 Co Mn2 N2 O2 P8'
_chemical_formula_weight 1885.38
_chemical_name_systematic
;
 ?
;
_space_group_IT_number 15
_symmetry_cell_setting monoclinic
_symmetry_space_group_name_Hall '-C 2yc'
_symmetry_space_group_name_H-M 'C 1 2/c 1'
_atom_sites_solution_hydrogens geom
_atom_sites_solution_primary direct
_atom_sites_solution_secondary difmap
_audit_creation_method SHELXL
_cell_angle_alpha 90.00
_cell_angle_beta 92.516(15)
_cell_angle_gamma 90.00
_cell_formula_units_Z 4
_cell_length_a 21.332(3)
_cell_length_b 11.742(2)
_cell_length_c 37.409(4)
_cell_measurement_reflns_used 77
_cell_measurement_temperature 173(2)
_cell_measurement_theta_max 25.00
_cell_measurement_theta_min 2.04
_cell_volume 9361(2)
_computing_cell_refinement 'local programs'
_computing_data_collection 'Siemens SMART'
_computing_data_reduction 'Siemens SAINT'
_computing_structure_refinement 'SHELXL-93 (Sheldrick, 1993)'
_computing_structure_solution 'SHELXS-86 (Sheldrick, 1990)'
_diffrn_ambient_temperature 173(2)
_diffrn_measurement_device 'Siemens SMART CCD diffractometer'
_diffrn_measurement_method '\w rotation with narrow frames'
_diffrn_radiation_monochromator graphite
_diffrn_radiation_source 'fine-focus sealed tube'
_diffrn_radiation_type MoK\a
_diffrn_radiation_wavelength 0.71073
_diffrn_reflns_av_R_equivalents 0.0340
_diffrn_reflns_av_sigmaI/netI 0.0297
_diffrn_reflns_limit_h_max 11
_diffrn_reflns_limit_h_min -25
_diffrn_reflns_limit_k_max 13
_diffrn_reflns_limit_k_min -13
_diffrn_reflns_limit_l_max 44
_diffrn_reflns_limit_l_min -42
_diffrn_reflns_number 21388
_diffrn_reflns_theta_max 25.00
_diffrn_reflns_theta_min 2.04
_exptl_absorpt_coefficient_mu 0.915
_exptl_absorpt_correction_T_max 0.867
_exptl_absorpt_correction_T_min 0.731
_exptl_absorpt_correction_type empirical
_exptl_crystal_colour green
_exptl_crystal_density_diffrn 1.430
_exptl_crystal_density_meas ?
_exptl_crystal_description plates
_exptl_crystal_F_000 4136
_exptl_crystal_size_max 0.18
_exptl_crystal_size_mid 0.15
_exptl_crystal_size_min 0.04
_refine_diff_density_max 0.350
_refine_diff_density_min -0.274
_refine_diff_density_rms 0.057
_refine_ls_extinction_coef 0.00015(2)
_refine_ls_extinction_expression Fc^*^=kFc[1+0.001xFc^2^\l^3^/sin(2\q)]^-1/4^
_refine_ls_extinction_method SHELXL
_refine_ls_goodness_of_fit_all 1.167
_refine_ls_goodness_of_fit_obs 1.140
_refine_ls_hydrogen_treatment noref
_refine_ls_matrix_type full
_refine_ls_number_parameters 547
_refine_ls_number_reflns 8171
_refine_ls_number_restraints 0
_refine_ls_restrained_S_all 1.174
_refine_ls_restrained_S_obs 1.140
_refine_ls_R_factor_all 0.0503
_refine_ls_R_factor_obs 0.0383
_refine_ls_shift/esd_max 0.002
_refine_ls_shift/esd_mean 0.000
_refine_ls_structure_factor_coef Fsqd
_refine_ls_weighting_details 'w=1/[\s^2^(Fo^2^)+(0.0205P)^2^+22.9185P] where P=(Fo^2^+2Fc^2^)/3'
_refine_ls_weighting_scheme calc
_refine_ls_wR_factor_all 0.0878
_refine_ls_wR_factor_obs 0.0786
_reflns_number_observed 7013
_reflns_number_total 8178
_reflns_observed_criterion >2sigma(I)
_cod_data_source_file b001782p.txt
_cod_data_source_block 11
_cod_depositor_comments
;
The following automatic conversions were performed:

'_refine_ls_weighting_scheme' value 'calc
w=1/[\s^2^(Fo^2^)+(0.0205P)^2^+22.9185P] where P=(Fo^2^+2Fc^2^)/3'
was changed to 'calc'. New tag '_refine_ls_weighting_details' was
created. The value of the new tag was set to
'w=1/[\s^2^(Fo^2^)+(0.0205P)^2^+22.9185P] where P=(Fo^2^+2Fc^2^)/3'.

Automatic conversion script
Id: cif_fix_values 3143 2015-03-26 13:38:13Z robertas 
;
_cod_original_cell_volume 9360.9(24)
_cod_original_sg_symbol_H-M C2/c
_cod_database_code 7009539

loop_
_symmetry_equiv_pos_as_xyz
'x, y, z'
'-x, y, -z+1/2'
'x+1/2, y+1/2, z'
'-x+1/2, y+1/2, -z+1/2'
'-x, -y, -z'
'x, -y, z-1/2'
'-x+1/2, -y+1/2, -z'
'x+1/2, -y+1/2, z-1/2'

loop_
_atom_site_aniso_label
_atom_site_aniso_U_11
_atom_site_aniso_U_22
_atom_site_aniso_U_33
_atom_site_aniso_U_23
_atom_site_aniso_U_13
_atom_site_aniso_U_12
Co1 0.0299(3) 0.0220(3) 0.0146(2) 0.000 -0.0014(2) 0.000
Cl1 0.0344(4) 0.0324(4) 0.0445(4) 0.0117(3) -0.0048(3) -0.0087(3)
Mn1 0.0223(2) 0.0197(2) 0.0138(2) -0.0022(2) 0.00134(14) 0.0004(2)
P1 0.0209(3) 0.0230(3) 0.0171(3) -0.0026(3) 0.0010(3) -0.0006(3)
P2 0.0243(3) 0.0211(3) 0.0154(3) -0.0004(3) 0.0012(3) -0.0008(3)
P3 0.0283(4) 0.0201(3) 0.0210(3) -0.0001(3) 0.0007(3) 0.0000(3)
P4 0.0238(3) 0.0256(4) 0.0184(3) -0.0036(3) 0.0009(3) 0.0024(3)
C1 0.0255(14) 0.0221(13) 0.0199(13) -0.0031(10) 0.0012(10) 0.0011(11)
C2 0.0230(13) 0.0333(15) 0.0202(13) -0.0007(11) 0.0032(11) 0.0015(12)
C3 0.042(2) 0.055(2) 0.029(2) -0.0106(15) 0.0085(13) -0.020(2)
C4 0.060(2) 0.080(3) 0.026(2) -0.017(2) 0.012(2) -0.024(2)
C5 0.042(2) 0.068(2) 0.031(2) -0.001(2) 0.0154(14) -0.012(2)
C6 0.031(2) 0.046(2) 0.038(2) 0.0003(15) 0.0098(13) -0.0088(14)
C7 0.033(2) 0.039(2) 0.028(2) -0.0047(13) 0.0066(12) -0.0066(13)
C8 0.0229(13) 0.0292(14) 0.0194(13) -0.0014(11) 0.0023(10) -0.0020(11)
C9 0.0243(14) 0.034(2) 0.0264(14) -0.0019(12) 0.0025(11) -0.0005(12)
C10 0.032(2) 0.049(2) 0.0261(15) -0.0093(14) 0.0012(12) -0.0060(15)
C11 0.029(2) 0.055(2) 0.033(2) 0.005(2) -0.0097(13) 0.0006(15)
C12 0.036(2) 0.039(2) 0.047(2) -0.0003(15) -0.0052(14) 0.0071(14)
C13 0.030(2) 0.036(2) 0.034(2) -0.0075(13) -0.0038(13) 0.0040(13)
C14 0.035(2) 0.0216(13) 0.0178(13) 0.0006(11) -0.0016(11) -0.0058(12)
C15 0.036(2) 0.0288(15) 0.0252(14) 0.0032(12) -0.0013(12) -0.0050(13)
C16 0.040(2) 0.041(2) 0.033(2) 0.0062(14) -0.0120(14) -0.0062(15)
C17 0.050(2) 0.049(2) 0.0223(15) 0.0030(14) -0.0065(14) -0.013(2)
C18 0.049(2) 0.046(2) 0.0216(15) -0.0018(14) 0.0061(13) -0.009(2)
C19 0.037(2) 0.033(2) 0.0239(14) 0.0032(12) 0.0015(12) -0.0038(13)
C20 0.0248(13) 0.0200(13) 0.0224(13) 0.0007(11) 0.0005(10) -0.0005(11)
C21 0.040(2) 0.042(2) 0.0260(15) -0.0055(13) 0.0091(13) -0.0099(14)
C22 0.040(2) 0.049(2) 0.040(2) -0.002(2) 0.0126(14) -0.020(2)
C23 0.030(2) 0.029(2) 0.047(2) -0.0012(14) -0.0058(13) -0.0075(13)
C24 0.045(2) 0.032(2) 0.0265(15) -0.0014(13) -0.0067(13) -0.0043(14)
C25 0.039(2) 0.0280(15) 0.0226(14) 0.0016(12) -0.0003(12) -0.0053(13)
C26 0.0298(15) 0.0275(14) 0.0255(14) 0.0001(12) -0.0037(11) 0.0041(12)
C27 0.036(2) 0.0226(14) 0.0224(13) -0.0005(11) -0.0002(12) -0.0029(12)
C28 0.040(2) 0.030(2) 0.048(2) -0.0084(14) -0.0042(15) 0.0026(14)
C29 0.056(2) 0.031(2) 0.050(2) -0.0141(15) 0.002(2) -0.001(2)
C30 0.053(2) 0.034(2) 0.041(2) -0.0081(14) -0.010(2) -0.012(2)
C31 0.038(2) 0.039(2) 0.049(2) -0.003(2) -0.0060(15) -0.0048(15)
C32 0.035(2) 0.028(2) 0.038(2) -0.0045(13) 0.0004(13) -0.0013(13)
C33 0.032(2) 0.0281(15) 0.0263(14) 0.0049(12) -0.0015(12) -0.0047(12)
C34 0.063(2) 0.032(2) 0.039(2) 0.0064(14) 0.004(2) 0.001(2)
C35 0.080(3) 0.038(2) 0.045(2) 0.016(2) 0.002(2) -0.006(2)
C36 0.070(2) 0.051(2) 0.027(2) 0.015(2) 0.001(2) -0.015(2)
C37 0.068(2) 0.049(2) 0.027(2) -0.0011(15) 0.010(2) -0.008(2)
C38 0.054(2) 0.030(2) 0.029(2) 0.0051(13) 0.0048(14) -0.0032(14)
C40 0.0251(14) 0.047(2) 0.0262(15) -0.0081(13) -0.0016(11) 0.0076(13)
C41 0.033(2) 0.054(2) 0.029(2) -0.0158(15) -0.0091(13) 0.016(2)
C42 0.059(2) 0.061(2) 0.023(2) -0.006(2) 0.0053(15) 0.015(2)
C43 0.082(3) 0.056(2) 0.034(2) 0.000(2) 0.024(2) -0.003(2)
C44 0.060(2) 0.042(2) 0.028(2) -0.0054(14) 0.0097(15) -0.005(2)
C39 0.0276(14) 0.035(2) 0.0200(13) -0.0043(12) 0.0011(11) 0.0093(12)
C46 0.036(2) 0.039(2) 0.036(2) -0.0054(14) 0.0001(13) -0.0019(14)
C47 0.048(2) 0.052(2) 0.044(2) -0.007(2) -0.001(2) -0.015(2)
C48 0.032(2) 0.082(3) 0.031(2) -0.009(2) 0.0007(13) -0.017(2)
C49 0.029(2) 0.071(2) 0.038(2) -0.009(2) -0.0001(14) 0.007(2)
C50 0.030(2) 0.047(2) 0.033(2) -0.0088(14) -0.0006(13) 0.0052(14)
C51 0.0186(13) 0.0228(13) 0.0248(14) 0.0005(11) 0.0041(10) 0.0029(11)
C45 0.0252(14) 0.038(2) 0.0176(13) -0.0027(12) 0.0025(11) -0.0010(12)
C52 0.0250(13) 0.0186(13) 0.0211(14) 0.0018(11) 0.0042(11) 0.0010(11)
N1 0.0315(12) 0.0247(12) 0.0171(12) -0.0017(9) 0.0001(9) 0.0002(10)
O1 0.0328(11) 0.0392(11) 0.0194(10) -0.0096(9) -0.0010(8) 0.0028(9)

loop_
_atom_site_label
_atom_site_type_symbol
_atom_site_fract_x
_atom_site_fract_y
_atom_site_fract_z
_atom_site_U_iso_or_equiv
_atom_site_thermal_displace_type
_atom_site_occupancy
_atom_site_calc_flag
_atom_site_refinement_flags
_atom_site_disorder_group
Co1 Co 0.5000 0.89770(4) 0.2500 0.02224(12) Uani 1 d S .
Cl1 Cl 0.58592(3) 1.01228(6) 0.24963(2) 0.0373(2) Uani 1 d . .
Mn1 Mn 0.44662(2) 0.71220(3) 0.128994(10) 0.01862(10) Uani 1 d . .
P1 P 0.34764(3) 0.78302(6) 0.13710(2) 0.02035(15) Uani 1 d . .
P2 P 0.44471(3) 0.90017(6) 0.11221(2) 0.02025(15) Uani 1 d . .
P3 P 0.44365(3) 0.52907(6) 0.14886(2) 0.0231(2) Uani 1 d . .
P4 P 0.54511(3) 0.64268(6) 0.12387(2) 0.0226(2) Uani 1 d . .
C1 C 0.37553(12) 0.9329(2) 0.13822(7) 0.0225(5) Uani 1 d . .
H1A H 0.34658(12) 0.9851(2) 0.12606(7) 0.027 Uiso 1 calc R .
H1B H 0.38639(12) 0.9597(2) 0.16222(7) 0.027 Uiso 1 calc R .
C2 C 0.29963(12) 0.7607(2) 0.17591(7) 0.0254(6) Uani 1 d . .
C3 C 0.31248(15) 0.8183(3) 0.20780(8) 0.0417(8) Uani 1 d . .
H3A H 0.34320(15) 0.8745(3) 0.20893(8) 0.050 Uiso 1 calc R .
C4 C 0.2797(2) 0.7923(4) 0.23806(9) 0.0554(10) Uani 1 d . .
H4A H 0.2885(2) 0.8314(4) 0.25931(9) 0.066 Uiso 1 calc R .
C5 C 0.2341(2) 0.7086(3) 0.23669(8) 0.0466(9) Uani 1 d . .
H5A H 0.2125(2) 0.6909(3) 0.25705(8) 0.056 Uiso 1 calc R .
C6 C 0.22056(14) 0.6516(3) 0.20527(8) 0.0381(7) Uani 1 d . .
H6A H 0.18955(14) 0.5959(3) 0.20426(8) 0.046 Uiso 1 calc R .
C7 C 0.25351(13) 0.6774(3) 0.17473(8) 0.0333(7) Uani 1 d . .
H7A H 0.24438(13) 0.6384(3) 0.15350(8) 0.040 Uiso 1 calc R .
C8 C 0.28628(12) 0.7863(2) 0.10084(7) 0.0238(6) Uani 1 d . .
C9 C 0.28220(12) 0.7042(2) 0.07397(7) 0.0280(6) Uani 1 d . .
H9A H 0.30967(12) 0.6427(2) 0.07465(7) 0.034 Uiso 1 calc R .
C10 C 0.23691(13) 0.7141(3) 0.04597(8) 0.0359(7) Uani 1 d . .
H10A H 0.23466(13) 0.6593(3) 0.02801(8) 0.043 Uiso 1 calc R .
C11 C 0.19567(14) 0.8042(3) 0.04478(8) 0.0392(7) Uani 1 d . .
H11A H 0.16608(14) 0.8109(3) 0.02590(8) 0.047 Uiso 1 calc R .
C12 C 0.19840(15) 0.8852(3) 0.07194(9) 0.0407(8) Uani 1 d . .
H12A H 0.17039(15) 0.9459(3) 0.07137(9) 0.049 Uiso 1 calc R .
C13 C 0.24289(13) 0.8751(3) 0.09980(8) 0.0336(7) Uani 1 d . .
H13A H 0.24388(13) 0.9286(3) 0.11815(8) 0.040 Uiso 1 calc R .
C14 C 0.42114(13) 0.9259(2) 0.06505(7) 0.0247(6) Uani 1 d . .
C15 C 0.36721(14) 0.9858(2) 0.05425(7) 0.0300(6) Uani 1 d . .
H15A H 0.34190(14) 1.0166(2) 0.07140(7) 0.036 Uiso 1 calc R .
C16 C 0.35067(15) 1.0000(3) 0.01796(8) 0.0387(7) Uani 1 d . .
H16A H 0.31445(15) 1.0397(3) 0.01099(8) 0.046 Uiso 1 calc R .
C17 C 0.3885(2) 0.9547(3) -0.00748(8) 0.0407(8) Uani 1 d . .
H17A H 0.3780(2) 0.9652(3) -0.03165(8) 0.049 Uiso 1 calc R .
C18 C 0.4417(2) 0.8939(3) 0.00264(8) 0.0387(7) Uani 1 d . .
H18A H 0.4668(2) 0.8633(3) -0.01466(8) 0.046 Uiso 1 calc R .
C19 C 0.45781(14) 0.8785(2) 0.03888(7) 0.0312(6) Uani 1 d . .
H19A H 0.49326(14) 0.8363(2) 0.04564(7) 0.037 Uiso 1 calc R .
C20 C 0.50070(12) 1.0169(2) 0.12217(7) 0.0224(5) Uani 1 d . .
C21 C 0.53920(14) 1.0580(3) 0.09591(8) 0.0358(7) Uani 1 d . .
H21A H 0.53505(14) 1.0291(3) 0.07279(8) 0.043 Uiso 1 calc R .
C22 C 0.58347(15) 1.1414(3) 0.10379(9) 0.0427(8) Uani 1 d . .
H22A H 0.60856(15) 1.1681(3) 0.08588(9) 0.051 Uiso 1 calc R .
C23 C 0.59087(14) 1.1856(3) 0.13801(8) 0.0354(7) Uani 1 d . .
H23A H 0.62067(14) 1.2417(3) 0.14321(8) 0.042 Uiso 1 calc R .
C24 C 0.55310(14) 1.1449(2) 0.16445(8) 0.0348(7) Uani 1 d . .
H24A H 0.55779(14) 1.1736(2) 0.18758(8) 0.042 Uiso 1 calc R .
C25 C 0.50851(14) 1.0618(2) 0.15669(7) 0.0300(6) Uani 1 d . .
H25A H 0.48344(14) 1.0355(2) 0.17467(7) 0.036 Uiso 1 calc R .
C26 C 0.52941(13) 0.5045(2) 0.14601(7) 0.0278(6) Uani 1 d . .
H26A H 0.55080(13) 0.4977(2) 0.16934(7) 0.033 Uiso 1 calc R .
H26B H 0.53897(13) 0.4395(2) 0.13123(7) 0.033 Uiso 1 calc R .
C27 C 0.40279(13) 0.4232(2) 0.11999(7) 0.0270(6) Uani 1 d . .
C28 C 0.4314(2) 0.3312(3) 0.10386(9) 0.0393(7) Uani 1 d . .
H28A H 0.4740(2) 0.3180(3) 0.10823(9) 0.047 Uiso 1 calc R .
C29 C 0.3965(2) 0.2589(3) 0.08122(9) 0.0456(8) Uani 1 d . .
H29A H 0.4161(2) 0.1982(3) 0.07032(9) 0.055 Uiso 1 calc R .
C30 C 0.3329(2) 0.2766(3) 0.07476(9) 0.0427(8) Uani 1 d . .
H30A H 0.3098(2) 0.2282(3) 0.05954(9) 0.051 Uiso 1 calc R .
C31 C 0.3040(2) 0.3666(3) 0.09112(9) 0.0421(8) Uani 1 d . .
H31A H 0.2612(2) 0.3784(3) 0.08716(9) 0.051 Uiso 1 calc R .
C32 C 0.33866(14) 0.4395(2) 0.11342(8) 0.0339(7) Uani 1 d . .
H32A H 0.31877(14) 0.5002(2) 0.12416(8) 0.041 Uiso 1 calc R .
C33 C 0.42376(13) 0.4780(2) 0.19326(7) 0.0288(6) Uani 1 d . .
C34 C 0.4311(2) 0.3636(3) 0.20244(9) 0.0445(8) Uani 1 d . .
H34A H 0.4463(2) 0.3125(3) 0.18591(9) 0.053 Uiso 1 calc R .
C35 C 0.4158(2) 0.3254(3) 0.23602(9) 0.0545(10) Uani 1 d . .
H35A H 0.4210(2) 0.2490(3) 0.24197(9) 0.065 Uiso 1 calc R .
C36 C 0.3929(2) 0.4002(3) 0.26057(9) 0.0492(9) Uani 1 d . .
H36A H 0.3826(2) 0.3741(3) 0.28303(9) 0.059 Uiso 1 calc R .
C37 C 0.3853(2) 0.5139(3) 0.25201(8) 0.0478(9) Uani 1 d . .
H37A H 0.3696(2) 0.5642(3) 0.26861(8) 0.057 Uiso 1 calc R .
C38 C 0.40107(15) 0.5529(3) 0.21833(8) 0.0376(7) Uani 1 d . .
H38A H 0.39638(15) 0.6297(3) 0.21265(8) 0.045 Uiso 1 calc R .
C40 C 0.54983(13) 0.5159(3) 0.05942(7) 0.0328(7) Uani 1 d . .
H40A H 0.52323(13) 0.4643(3) 0.06996(7) 0.039 Uiso 1 calc R .
C41 C 0.56727(14) 0.4979(3) 0.02435(8) 0.0389(8) Uani 1 d . .
H41A H 0.55264(14) 0.4341(3) 0.01183(8) 0.047 Uiso 1 calc R .
C42 C 0.6060(2) 0.5740(3) 0.00826(8) 0.0475(9) Uani 1 d . .
H42A H 0.6175(2) 0.5619(3) -0.01513(8) 0.057 Uiso 1 calc R .
C43 C 0.6277(2) 0.6686(3) 0.02701(9) 0.0565(10) Uani 1 d . .
H43A H 0.6537(2) 0.7204(3) 0.01610(9) 0.068 Uiso 1 calc R .
C44 C 0.6108(2) 0.6869(3) 0.06233(8) 0.0430(8) Uani 1 d . .
H44A H 0.6258(2) 0.7507(3) 0.07473(8) 0.052 Uiso 1 calc R .
C39 C 0.57168(12) 0.6104(2) 0.07897(7) 0.0275(6) Uani 1 d . .
C46 C 0.62804(14) 0.8099(3) 0.15097(8) 0.0371(7) Uani 1 d . .
H46A H 0.59507(14) 0.8607(3) 0.14685(8) 0.045 Uiso 1 calc R .
C47 C 0.6870(2) 0.8501(3) 0.16301(9) 0.0481(9) Uani 1 d . .
H47A H 0.6934(2) 0.9278(3) 0.16633(9) 0.058 Uiso 1 calc R .
C48 C 0.7358(2) 0.7749(3) 0.16997(8) 0.0479(9) Uani 1 d . .
H48A H 0.7750(2) 0.8020(3) 0.17778(8) 0.058 Uiso 1 calc R .
C49 C 0.72640(15) 0.6592(3) 0.16536(9) 0.0461(8) Uani 1 d . .
H49A H 0.75895(15) 0.6084(3) 0.17069(9) 0.055 Uiso 1 calc R .
C50 C 0.66830(13) 0.6187(3) 0.15275(8) 0.0367(7) Uani 1 d . .
H50A H 0.66236(13) 0.5409(3) 0.14932(8) 0.044 Uiso 1 calc R .
C51 C 0.42921(11) 0.6629(2) 0.08431(7) 0.0219(5) Uani 1 d . .
C45 C 0.61874(12) 0.6941(2) 0.14518(7) 0.0268(6) Uani 1 d . .
C52 C 0.47202(12) 0.7688(2) 0.17752(7) 0.0215(5) Uani 1 d . .
N1 N 0.48741(10) 0.8061(2) 0.20546(6) 0.0244(5) Uani 1 d . .
O1 O 0.41980(9) 0.6292(2) 0.05517(5) 0.0305(4) Uani 1 d . .

loop_
_atom_type_symbol
_atom_type_description
_atom_type_scat_dispersion_real
_atom_type_scat_dispersion_imag
_atom_type_scat_source
C C 0.0033 0.0016 'International Tables Vol C Tables 4.2.6.8 and 6.1.1.4'
H H 0.0000 0.0000 'International Tables Vol C Tables 4.2.6.8 and 6.1.1.4'
N N 0.0061 0.0033 'International Tables Vol C Tables 4.2.6.8 and 6.1.1.4'
O O 0.0106 0.0060 'International Tables Vol C Tables 4.2.6.8 and 6.1.1.4'
P P 0.1023 0.0942 'International Tables Vol C Tables 4.2.6.8 and 6.1.1.4'
Cl Cl 0.1484 0.1585 'International Tables Vol C Tables 4.2.6.8 and 6.1.1.4'
Mn Mn 0.3368 0.7283 'International Tables Vol C Tables 4.2.6.8 and 6.1.1.4'
Co Co 0.3494 0.9721 'International Tables Vol C Tables 4.2.6.8 and 6.1.1.4'

loop_
_geom_angle_atom_site_label_1
_geom_angle_atom_site_label_2
_geom_angle_atom_site_label_3
_geom_angle
_geom_angle_site_symmetry_1
_geom_angle_site_symmetry_3
_geom_angle_publ_flag
N1 Co1 N1 114.63(13) 2_655 . ?
N1 Co1 Cl1 104.21(7) 2_655 . ?
N1 Co1 Cl1 113.17(7) . . ?
N1 Co1 Cl1 113.18(7) 2_655 2_655 ?
N1 Co1 Cl1 104.20(7) . 2_655 ?
Cl1 Co1 Cl1 107.46(5) . 2_655 ?
C51 Mn1 C52 175.98(11) . . ?
C51 Mn1 P4 87.70(8) . . ?
C52 Mn1 P4 88.92(8) . . ?
C51 Mn1 P3 89.54(9) . . ?
C52 Mn1 P3 91.61(7) . . ?
P4 Mn1 P3 74.17(3) . . ?
C51 Mn1 P2 93.13(8) . . ?
C52 Mn1 P2 85.93(7) . . ?
P4 Mn1 P2 109.16(3) . . ?
P3 Mn1 P2 175.80(3) . . ?
C51 Mn1 P1 94.92(8) . . ?
C52 Mn1 P1 88.49(8) . . ?
P4 Mn1 P1 177.27(3) . . ?
P3 Mn1 P1 105.03(3) . . ?
P2 Mn1 P1 71.53(3) . . ?
C2 P1 C8 100.52(12) . . ?
C2 P1 C1 107.91(12) . . ?
C8 P1 C1 102.33(12) . . ?
C2 P1 Mn1 126.91(9) . . ?
C8 P1 Mn1 122.43(9) . . ?
C1 P1 Mn1 92.89(8) . . ?
C14 P2 C1 106.31(12) . . ?
C14 P2 C20 102.67(12) . . ?
C1 P2 C20 105.36(12) . . ?
C14 P2 Mn1 114.93(9) . . ?
C1 P2 Mn1 93.49(8) . . ?
C20 P2 Mn1 130.96(9) . . ?
C33 P3 C27 100.86(12) . . ?
C33 P3 C26 105.58(12) . . ?
C27 P3 C26 107.66(13) . . ?
C33 P3 Mn1 127.98(10) . . ?
C27 P3 Mn1 117.75(9) . . ?
C26 P3 Mn1 94.94(9) . . ?
C45 P4 C39 99.96(12) . . ?
C45 P4 C26 105.15(13) . . ?
C39 P4 C26 107.26(13) . . ?
C45 P4 Mn1 128.59(9) . . ?
C39 P4 Mn1 118.40(9) . . ?
C26 P4 Mn1 95.20(9) . . ?
P2 C1 P1 93.09(12) . . ?
C7 C2 C3 118.9(3) . . ?
C7 C2 P1 119.8(2) . . ?
C3 C2 P1 121.0(2) . . ?
C2 C3 C4 120.4(3) . . ?
C5 C4 C3 120.3(3) . . ?
C6 C5 C4 120.0(3) . . ?
C5 C6 C7 120.0(3) . . ?
C2 C7 C6 120.5(3) . . ?
C9 C8 C13 118.5(2) . . ?
C9 C8 P1 122.5(2) . . ?
C13 C8 P1 119.0(2) . . ?
C8 C9 C10 120.2(3) . . ?
C11 C10 C9 120.5(3) . . ?
C10 C11 C12 119.7(3) . . ?
C13 C12 C11 119.8(3) . . ?
C12 C13 C8 121.2(3) . . ?
C15 C14 C19 118.6(2) . . ?
C15 C14 P2 123.3(2) . . ?
C19 C14 P2 118.0(2) . . ?
C14 C15 C16 120.8(3) . . ?
C17 C16 C15 119.6(3) . . ?
C18 C17 C16 120.6(3) . . ?
C17 C18 C19 119.9(3) . . ?
C14 C19 C18 120.5(3) . . ?
C21 C20 C25 118.0(2) . . ?
C21 C20 P2 120.8(2) . . ?
C25 C20 P2 121.1(2) . . ?
C22 C21 C20 120.9(3) . . ?
C21 C22 C23 120.8(3) . . ?
C22 C23 C24 118.9(3) . . ?
C25 C24 C23 120.6(3) . . ?
C24 C25 C20 120.8(3) . . ?
P4 C26 P3 95.01(12) . . ?
C28 C27 C32 118.4(3) . . ?
C28 C27 P3 125.0(2) . . ?
C32 C27 P3 116.5(2) . . ?
C27 C28 C29 120.3(3) . . ?
C30 C29 C28 120.6(3) . . ?
C31 C30 C29 119.4(3) . . ?
C30 C31 C32 120.2(3) . . ?
C31 C32 C27 121.0(3) . . ?
C38 C33 C34 118.9(3) . . ?
C38 C33 P3 120.4(2) . . ?
C34 C33 P3 120.7(2) . . ?
C35 C34 C33 120.4(3) . . ?
C36 C35 C34 120.2(3) . . ?
C35 C36 C37 120.3(3) . . ?
C36 C37 C38 119.7(3) . . ?
C33 C38 C37 120.4(3) . . ?
C41 C40 C39 121.1(3) . . ?
C42 C41 C40 120.2(3) . . ?
C41 C42 C43 119.7(3) . . ?
C42 C43 C44 120.5(3) . . ?
C39 C44 C43 120.4(3) . . ?
C44 C39 C40 118.1(3) . . ?
C44 C39 P4 119.4(2) . . ?
C40 C39 P4 122.2(2) . . ?
C45 C46 C47 120.0(3) . . ?
C48 C47 C46 120.3(3) . . ?
C47 C48 C49 120.1(3) . . ?
C48 C49 C50 120.0(3) . . ?
C49 C50 C45 120.5(3) . . ?
O1 C51 Mn1 177.8(2) . . ?
C46 C45 C50 119.1(3) . . ?
C46 C45 P4 120.3(2) . . ?
C50 C45 P4 120.4(2) . . ?
N1 C52 Mn1 177.4(2) . . ?
C52 N1 Co1 167.0(2) . . ?

loop_
_geom_bond_atom_site_label_1
_geom_bond_atom_site_label_2
_geom_bond_distance
_geom_bond_site_symmetry_2
_geom_bond_publ_flag
Co1 N1 1.991(2) 2_655 ?
Co1 N1 1.991(2) . ?
Co1 Cl1 2.2742(8) . ?
Co1 Cl1 2.2743(8) 2_655 ?
Mn1 C51 1.792(3) . ?
Mn1 C52 1.986(3) . ?
Mn1 P4 2.2700(8) . ?
Mn1 P3 2.2768(9) . ?
Mn1 P2 2.2945(8) . ?
Mn1 P1 2.3018(8) . ?
P1 C2 1.832(3) . ?
P1 C8 1.844(3) . ?
P1 C1 1.857(3) . ?
P2 C14 1.838(3) . ?
P2 C1 1.843(3) . ?
P2 C20 1.845(3) . ?
P3 C33 1.833(3) . ?
P3 C27 1.841(3) . ?
P3 C26 1.860(3) . ?
P4 C45 1.832(3) . ?
P4 C39 1.836(3) . ?
P4 C26 1.859(3) . ?
C2 C7 1.387(4) . ?
C2 C3 1.388(4) . ?
C3 C4 1.390(4) . ?
C4 C5 1.383(5) . ?
C5 C6 1.372(4) . ?
C6 C7 1.400(4) . ?
C8 C9 1.392(4) . ?
C8 C13 1.394(4) . ?
C9 C10 1.398(4) . ?
C10 C11 1.375(4) . ?
C11 C12 1.391(4) . ?
C12 C13 1.383(4) . ?
C14 C15 1.393(4) . ?
C14 C19 1.396(4) . ?
C15 C16 1.398(4) . ?
C16 C17 1.381(5) . ?
C17 C18 1.380(5) . ?
C18 C19 1.395(4) . ?
C20 C21 1.394(4) . ?
C20 C25 1.398(4) . ?
C21 C22 1.383(4) . ?
C22 C23 1.384(4) . ?
C23 C24 1.388(4) . ?
C24 C25 1.385(4) . ?
C27 C28 1.391(4) . ?
C27 C32 1.393(4) . ?
C28 C29 1.392(4) . ?
C29 C30 1.383(5) . ?
C30 C31 1.380(5) . ?
C31 C32 1.386(4) . ?
C33 C38 1.388(4) . ?
C33 C34 1.394(4) . ?
C34 C35 1.386(5) . ?
C35 C36 1.376(5) . ?
C36 C37 1.380(5) . ?
C37 C38 1.396(4) . ?
C40 C41 1.396(4) . ?
C40 C39 1.397(4) . ?
C41 C42 1.373(5) . ?
C42 C43 1.383(5) . ?
C43 C44 1.401(4) . ?
C44 C39 1.392(4) . ?
C46 C45 1.390(4) . ?
C46 C47 1.400(4) . ?
C47 C48 1.380(5) . ?
C48 C49 1.383(5) . ?
C49 C50 1.390(4) . ?
C50 C45 1.398(4) . ?
C51 O1 1.169(3) . ?
C52 N1 1.167(3) . ?
